data_2222333
loop_
_publ_author_name
'Mo, Juan'
'Yuan, Li'
'Liu, Jian-Hua'
'Chen, Wen'
'Li, Xin-Sheng'

_publ_section_title
;
 2,2',4,4'-Tetramethyl-7,7'-diazenediylbis(1,8-naphthyridin-1-ium)
 bis(perchlorate)
;
_journal_coeditor_code HG2501
_journal_issue 7
_journal_name_full 'Acta Crystallographica Section E'
_journal_page_first o1500
_journal_paper_doi 10.1107/S1600536809019485
_journal_volume 65
_journal_year 2009
_chemical_formula_iupac 'C20 H20 N6 2+, 2Cl O4 -'
_chemical_formula_moiety 'C20 H20 N6 2+, 2(Cl O4 -)'
_chemical_formula_sum 'C20 H20 Cl2 N6 O8'
_chemical_formula_weight 543.32
_chemical_name_systematic
;
2,2',4,4'-Tetramethyl-7,7'-diazenediylbis(1,8-naphthyridin-1-ium)
bis(perchlorate)
;
_space_group_IT_number 14
_symmetry_cell_setting monoclinic
_symmetry_space_group_name_Hall '-P 2yn'
_symmetry_space_group_name_H-M 'P 1 21/n 1'
_atom_sites_solution_hydrogens geom
_atom_sites_solution_primary direct
_atom_sites_solution_secondary difmap
_audit_creation_method SHELXL-97
_cell_angle_alpha 90.00
_cell_angle_beta 102.63(3)
_cell_angle_gamma 90.00
_cell_formula_units_Z 2
_cell_length_a 8.2008(16)
_cell_length_b 13.042(3)
_cell_length_c 11.133(2)
_cell_measurement_reflns_used 3246
_cell_measurement_temperature 113(2)
_cell_measurement_theta_max 27.675
_cell_measurement_theta_min 2.440
_cell_volume 1161.9(4)
_computing_cell_refinement 'SAINT (Bruker, 2000)'
_computing_data_collection 'SMART (Bruker, 2000)'
_computing_data_reduction 'SAINT (Bruker, 2000)'
_computing_molecular_graphics 'SHELXTL (Sheldrick, 2008)'
_computing_publication_material 'SHELXTL (Sheldrick, 2008)'
_computing_structure_refinement 'SHELXL97 (Sheldrick, 2008)'
_computing_structure_solution 'SHELXS97 (Sheldrick, 2008)'
_diffrn_ambient_temperature 113(2)
_diffrn_measured_fraction_theta_full 0.981
_diffrn_measured_fraction_theta_max 0.981
_diffrn_measurement_device_type 'Bruker SMART CCD area-detector'
_diffrn_measurement_method '\f and \w'
_diffrn_radiation_monochromator graphite
_diffrn_radiation_source 'fine-focus sealed tube'
_diffrn_radiation_type MoK\a
_diffrn_radiation_wavelength 0.71073
_diffrn_reflns_av_R_equivalents 0.0424
_diffrn_reflns_av_sigmaI/netI 0.0430
_diffrn_reflns_limit_h_max 10
_diffrn_reflns_limit_h_min -8
_diffrn_reflns_limit_k_max 16
_diffrn_reflns_limit_k_min -16
_diffrn_reflns_limit_l_max 14
_diffrn_reflns_limit_l_min -14
_diffrn_reflns_number 9220
_diffrn_reflns_theta_full 27.69
_diffrn_reflns_theta_max 27.69
_diffrn_reflns_theta_min 2.44
_diffrn_standards_decay_% 0
_diffrn_standards_interval_count 0
_diffrn_standards_interval_time 0
_diffrn_standards_number 0
_exptl_absorpt_coefficient_mu 0.340
_exptl_absorpt_correction_T_max 0.9749
_exptl_absorpt_correction_T_min 0.9456
_exptl_absorpt_correction_type multi-scan
_exptl_absorpt_process_details '(SADABS; Sheldrick, 2003)'
_exptl_crystal_colour yellow
_exptl_crystal_density_diffrn 1.553
_exptl_crystal_density_method 'not measured'
_exptl_crystal_description prism
_exptl_crystal_F_000 560
_exptl_crystal_size_max 0.16
_exptl_crystal_size_mid 0.12
_exptl_crystal_size_min 0.06
_refine_diff_density_max 0.498
_refine_diff_density_min -0.443
_refine_ls_extinction_method none
_refine_ls_goodness_of_fit_ref 1.058
_refine_ls_hydrogen_treatment mixed
_refine_ls_matrix_type full
_refine_ls_number_parameters 169
_refine_ls_number_reflns 2669
_refine_ls_number_restraints 0
_refine_ls_restrained_S_all 1.058
_refine_ls_R_factor_all 0.0534
_refine_ls_R_factor_gt 0.0450
_refine_ls_shift/su_max 0.001
_refine_ls_shift/su_mean 0.000
_refine_ls_structure_factor_coef Fsqd
_refine_ls_weighting_details 'calc w=1/[\s^2^(Fo^2^)+(0.0581P)^2^+0.8149P] where P=(Fo^2^+2Fc^2^)/3'
_refine_ls_weighting_scheme calc
_refine_ls_wR_factor_gt 0.1182
_refine_ls_wR_factor_ref 0.1234
_reflns_number_gt 2244
_reflns_number_total 2669
_reflns_threshold_expression I>2\s(I)
_cod_data_source_file hg2501.cif
_cod_data_source_block I
_cod_original_sg_symbol_H-M 'P 21/n'
_cod_database_code 2222333
_cod_database_fobs_code 2222333

loop_
_symmetry_equiv_pos_as_xyz
'x, y, z'
'-x+1/2, y+1/2, -z+1/2'
'-x, -y, -z'
'x-1/2, -y-1/2, z-1/2'

loop_
_atom_site_type_symbol
_atom_site_label
_atom_site_fract_x
_atom_site_fract_y
_atom_site_fract_z
_atom_site_U_iso_or_equiv
_atom_site_adp_type
_atom_site_calc_flag
_atom_site_refinement_flags
_atom_site_occupancy
_atom_site_disorder_assembly
_atom_site_disorder_group
N N1 0.6259(2) 0.83991(12) 0.80976(14) 0.0192(4) Uani d D 1 . .
N N2 0.5576(2) 0.68663(12) 0.88762(14) 0.0166(3) Uani d . 1 . .
N N3 0.4967(2) 0.52789(12) 0.95394(14) 0.0177(3) Uani d . 1 . .
C C1 0.6950(3) 0.99037(16) 0.70209(19) 0.0290(5) Uani d . 1 . .
H H1A 0.7525 0.9466 0.6557 0.044 Uiso calc R 1 . .
H H1B 0.7573 1.0526 0.7228 0.044 Uiso calc R 1 . .
H H1C 0.5860 1.0063 0.6537 0.044 Uiso calc R 1 . .
C C2 0.6780(3) 0.93708(15) 0.81696(17) 0.0198(4) Uani d . 1 . .
C C3 0.7132(3) 0.98554(15) 0.93190(18) 0.0214(4) Uani d . 1 . .
H H3 0.7480 1.0536 0.9372 0.026 Uiso calc R 1 . .
C C4 0.6978(2) 0.93524(15) 1.03682(17) 0.0199(4) Uani d . 1 . .
C C5 0.6409(2) 0.83139(14) 1.02677(16) 0.0167(4) Uani d . 1 . .
C C6 0.6177(3) 0.77045(15) 1.12667(17) 0.0196(4) Uani d . 1 . .
H H6 0.6356 0.7978 1.2056 0.024 Uiso calc R 1 . .
C C7 0.5685(3) 0.67085(15) 1.10573(16) 0.0191(4) Uani d . 1 . .
H H7 0.5524 0.6293 1.1701 0.023 Uiso calc R 1 . .
C C8 0.5425(2) 0.63213(14) 0.98489(15) 0.0156(4) Uani d . 1 . .
C C9 0.6065(2) 0.78426(14) 0.91017(16) 0.0156(4) Uani d . 1 . .
C C10 0.7442(3) 0.98621(16) 1.15997(19) 0.0291(5) Uani d . 1 . .
H H10A 0.8410 0.9532 1.2088 0.044 Uiso calc R 1 . .
H H10B 0.6529 0.9809 1.2008 0.044 Uiso calc R 1 . .
H H10C 0.7686 1.0572 1.1493 0.044 Uiso calc R 1 . .
Cl Cl1 0.07021(6) 0.72566(4) 0.98120(4) 0.02260(17) Uani d . 1 . .
O O1 0.1777(3) 0.76617(13) 1.09150(15) 0.0440(5) Uani d . 1 . .
O O2 0.1613(2) 0.65386(14) 0.92339(14) 0.0372(4) Uani d . 1 . .
O O3 -0.0642(2) 0.67208(14) 1.01881(17) 0.0407(5) Uani d . 1 . .
O O4 0.0056(2) 0.80751(14) 0.89857(15) 0.0380(4) Uani d . 1 . .
H H1 0.607(3) 0.8059(18) 0.7387(15) 0.037(7) Uiso d D 1 . .

loop_
_atom_site_aniso_label
_atom_site_aniso_U_11
_atom_site_aniso_U_22
_atom_site_aniso_U_33
_atom_site_aniso_U_12
_atom_site_aniso_U_13
_atom_site_aniso_U_23
N1 0.0273(9) 0.0158(8) 0.0153(7) -0.0011(7) 0.0063(6) -0.0005(6)
N2 0.0196(8) 0.0150(8) 0.0155(7) -0.0003(6) 0.0049(6) 0.0008(6)
N3 0.0214(8) 0.0162(8) 0.0157(7) -0.0016(6) 0.0043(6) 0.0014(6)
C1 0.0447(14) 0.0198(10) 0.0250(10) -0.0061(9) 0.0129(10) 0.0031(8)
C2 0.0226(10) 0.0160(9) 0.0216(9) 0.0005(8) 0.0068(7) 0.0031(7)
C3 0.0240(10) 0.0153(9) 0.0248(9) -0.0026(8) 0.0049(8) -0.0002(7)
C4 0.0204(10) 0.0182(9) 0.0196(9) 0.0002(8) 0.0011(7) -0.0022(7)
C5 0.0167(9) 0.0162(9) 0.0163(8) 0.0016(7) 0.0013(7) -0.0004(7)
C6 0.0232(10) 0.0221(10) 0.0132(8) 0.0010(8) 0.0031(7) -0.0003(7)
C7 0.0244(10) 0.0198(9) 0.0131(8) -0.0002(8) 0.0043(7) 0.0021(7)
C8 0.0170(9) 0.0154(9) 0.0142(8) 0.0001(7) 0.0031(7) 0.0009(6)
C9 0.0169(9) 0.0154(9) 0.0154(8) 0.0015(7) 0.0052(7) 0.0014(7)
C10 0.0414(13) 0.0221(10) 0.0213(10) -0.0069(10) 0.0011(9) -0.0048(8)
Cl1 0.0238(3) 0.0264(3) 0.0174(2) 0.00234(19) 0.00408(19) -0.00095(17)
O1 0.0653(13) 0.0319(9) 0.0272(9) -0.0120(9) -0.0067(8) -0.0026(7)
O2 0.0414(10) 0.0470(10) 0.0264(8) 0.0175(8) 0.0142(7) -0.0006(7)
O3 0.0293(9) 0.0441(11) 0.0529(11) 0.0024(8) 0.0183(8) 0.0112(8)
O4 0.0429(11) 0.0393(10) 0.0317(8) 0.0102(8) 0.0081(8) 0.0129(7)

loop_
_atom_type_symbol
_atom_type_description
_atom_type_scat_dispersion_real
_atom_type_scat_dispersion_imag
_atom_type_scat_source
C C 0.0033 0.0016 'International Tables Vol C Tables 4.2.6.8 and 6.1.1.4'
H H 0.0000 0.0000 'International Tables Vol C Tables 4.2.6.8 and 6.1.1.4'
N N 0.0061 0.0033 'International Tables Vol C Tables 4.2.6.8 and 6.1.1.4'
O O 0.0106 0.0060 'International Tables Vol C Tables 4.2.6.8 and 6.1.1.4'
Cl Cl 0.1484 0.1585 'International Tables Vol C Tables 4.2.6.8 and 6.1.1.4'

loop_
_geom_angle_atom_site_label_1
_geom_angle_atom_site_label_2
_geom_angle_atom_site_label_3
_geom_angle_site_symmetry_1
_geom_angle_site_symmetry_3
_geom_angle
_geom_angle_publ_flag
C2 N1 C9 . . 123.14(16) ?
C2 N1 H1 . . 121.3(18) ?
C9 N1 H1 . . 115.5(18) ?
C8 N2 C9 . . 115.72(15) ?
N3 N3 C8 3_667 . 113.16(19) ?
C2 C1 H1A . . 109.5 ?
C2 C1 H1B . . 109.5 ?
H1A C1 H1B . . 109.5 ?
C2 C1 H1C . . 109.5 ?
H1A C1 H1C . . 109.5 ?
H1B C1 H1C . . 109.5 ?
N1 C2 C3 . . 118.89(17) ?
N1 C2 C1 . . 118.73(17) ?
C3 C2 C1 . . 122.37(18) ?
C4 C3 C2 . . 121.63(18) ?
C4 C3 H3 . . 119.2 ?
C2 C3 H3 . . 119.2 ?
C3 C4 C5 . . 118.47(17) ?
C3 C4 C10 . . 121.09(18) ?
C5 C4 C10 . . 120.42(17) ?
C9 C5 C6 . . 116.46(17) ?
C9 C5 C4 . . 118.84(17) ?
C6 C5 C4 . . 124.70(17) ?
C7 C6 C5 . . 119.10(17) ?
C7 C6 H6 . . 120.4 ?
C5 C6 H6 . . 120.4 ?
C6 C7 C8 . . 118.79(17) ?
C6 C7 H7 . . 120.6 ?
C8 C7 H7 . . 120.6 ?
N2 C8 C7 . . 124.55(17) ?
N2 C8 N3 . . 112.30(15) ?
C7 C8 N3 . . 123.16(16) ?
N2 C9 N1 . . 115.66(16) ?
N2 C9 C5 . . 125.33(16) ?
N1 C9 C5 . . 119.01(17) ?
C4 C10 H10A . . 109.5 ?
C4 C10 H10B . . 109.5 ?
H10A C10 H10B . . 109.5 ?
C4 C10 H10C . . 109.5 ?
H10A C10 H10C . . 109.5 ?
H10B C10 H10C . . 109.5 ?
O4 Cl1 O2 . . 110.72(10) ?
O4 Cl1 O3 . . 110.40(11) ?
O2 Cl1 O3 . . 108.64(11) ?
O4 Cl1 O1 . . 110.13(11) ?
O2 Cl1 O1 . . 109.81(12) ?
O3 Cl1 O1 . . 107.05(12) ?

loop_
_geom_bond_atom_site_label_1
_geom_bond_atom_site_label_2
_geom_bond_site_symmetry_2
_geom_bond_distance
_geom_bond_publ_flag
N1 C2 . 1.334(3) ?
N1 C9 . 1.371(2) ?
N1 H1 . 0.891(10) ?
N2 C8 . 1.324(2) ?
N2 C9 . 1.342(2) ?
N3 N3 3_667 1.249(3) ?
N3 C8 . 1.432(2) ?
C1 C2 . 1.489(3) ?
C1 H1A . 0.9600 ?
C1 H1B . 0.9600 ?
C1 H1C . 0.9600 ?
C2 C3 . 1.400(3) ?
C3 C4 . 1.370(3) ?
C3 H3 . 0.9300 ?
C4 C5 . 1.429(3) ?
C4 C10 . 1.496(3) ?
C5 C9 . 1.408(2) ?
C5 C6 . 1.414(3) ?
C6 C7 . 1.365(3) ?
C6 H6 . 0.9300 ?
C7 C8 . 1.409(2) ?
C7 H7 . 0.9300 ?
C10 H10A . 0.9600 ?
C10 H10B . 0.9600 ?
C10 H10C . 0.9600 ?
Cl1 O4 . 1.4329(17) ?
Cl1 O2 . 1.4348(16) ?
Cl1 O3 . 1.4423(17) ?
Cl1 O1 . 1.4460(17) ?

loop_
_geom_hbond_atom_site_label_D
_geom_hbond_atom_site_label_H
_geom_hbond_atom_site_label_A
_geom_hbond_site_symmetry_A
_geom_hbond_distance_DH
_geom_hbond_distance_HA
_geom_hbond_distance_DA
_geom_hbond_angle_DHA
N1 H1 O1 4_675 0.891(10) 2.080(15) 2.907(2) 154
N1 H1 O3 4_675 0.891(10) 2.56(2) 3.277(3) 138

loop_
_geom_torsion_atom_site_label_1
_geom_torsion_atom_site_label_2
_geom_torsion_atom_site_label_3
_geom_torsion_atom_site_label_4
_geom_torsion_site_symmetry_1
_geom_torsion_site_symmetry_2
_geom_torsion_site_symmetry_3
_geom_torsion_site_symmetry_4
_geom_torsion
_geom_torsion_publ_flag
C9 N1 C2 C3 . . . . -0.7(3) ?
C9 N1 C2 C1 . . . . 179.94(19) ?
N1 C2 C3 C4 . . . . 1.0(3) ?
C1 C2 C3 C4 . . . . -179.7(2) ?
C2 C3 C4 C5 . . . . -1.3(3) ?
C2 C3 C4 C10 . . . . 176.8(2) ?
C3 C4 C5 C9 . . . . 1.3(3) ?
C10 C4 C5 C9 . . . . -176.81(19) ?
C3 C4 C5 C6 . . . . -179.40(19) ?
C10 C4 C5 C6 . . . . 2.4(3) ?
C9 C5 C6 C7 . . . . 1.7(3) ?
C4 C5 C6 C7 . . . . -177.61(19) ?
C5 C6 C7 C8 . . . . 0.0(3) ?
C9 N2 C8 C7 . . . . 2.2(3) ?
C9 N2 C8 N3 . . . . -177.58(16) ?
C6 C7 C8 N2 . . . . -2.1(3) ?
C6 C7 C8 N3 . . . . 177.69(18) ?
N3 N3 C8 N2 3_667 . . . 171.1(2) ?
N3 N3 C8 C7 3_667 . . . -8.7(3) ?
C8 N2 C9 N1 . . . . 178.50(17) ?
C8 N2 C9 C5 . . . . -0.4(3) ?
C2 N1 C9 N2 . . . . -178.19(18) ?
C2 N1 C9 C5 . . . . 0.7(3) ?
C6 C5 C9 N2 . . . . -1.6(3) ?
C4 C5 C9 N2 . . . . 177.76(18) ?
C6 C5 C9 N1 . . . . 179.63(17) ?
C4 C5 C9 N1 . . . . -1.1(3) ?
